data_4062704
_journal_name_full Organometallics
_journal_paper_doi 10.1021/om049523w
_journal_year 2004
_chemical_formula_moiety 'C14 H13 Fe O5, B F4'
_chemical_formula_sum 'C14 H13 B F4 Fe O5'
_chemical_formula_weight 403.90
_space_group_IT_number 2
_symmetry_cell_setting triclinic
_symmetry_space_group_name_Hall '-P 1'
_symmetry_space_group_name_H-M 'P -1'
_cell_angle_alpha 75.4250(10)
_cell_angle_beta 77.0740(10)
_cell_angle_gamma 72.9820(10)
_cell_formula_units_Z 6
_cell_length_a 10.4420(6)
_cell_length_b 12.3557(7)
_cell_length_c 20.6549(11)
_cell_measurement_temperature 115(2)
_cell_volume 2433.5(2)
_diffrn_ambient_temperature 115(2)
_exptl_crystal_density_diffrn 1.654
_cod_depositor_comments
;
The following automatic conversions were performed:
'_symmetry_cell_setting' value 'Triclinic' changed to 'triclinic'
according to '/home/saulius/struct/CIF-dictionaries/cif_core.dic'
dictionary named 'cif_core.dic' version 2.4.1 from 2010-06-29.

Automatic conversion script
Id: cif_fix_enum 1527 2010-12-29 10:47:43Z saulius 
;
_cod_database_code 4062704

loop_
_symmetry_equiv_pos_as_xyz
'x, y, z'
'-x, -y, -z'

loop_
_atom_site_label
_atom_site_type_symbol
_atom_site_fract_x
_atom_site_fract_y
_atom_site_fract_z
_atom_site_U_iso_or_equiv
_atom_site_adp_type
_atom_site_occupancy
_atom_site_symmetry_multiplicity
_atom_site_calc_flag
_atom_site_refinement_flags
_atom_site_disorder_assembly
_atom_site_disorder_group
Fe1 Fe 0.63886(3) 0.45605(3) 0.141377(17) 0.01861(9) Uani 1 1 d . . .
O4 O 0.49290(16) 0.70000(15) 0.06374(8) 0.0196(4) Uani 1 1 d . . .
O3 O 0.45039(17) 0.55352(15) 0.14596(9) 0.0216(4) Uani 1 1 d . . .
O5 O 0.09630(17) 0.82875(16) 0.04176(9) 0.0243(4) Uani 1 1 d . . .
C10 C 0.2234(2) 0.7813(2) 0.05316(12) 0.0191(5) Uani 1 1 d . . .
C12 C 0.4509(3) 0.8006(2) 0.01837(12) 0.0199(5) Uani 1 1 d . . .
C9 C 0.2647(2) 0.6822(2) 0.09905(12) 0.0187(5) Uani 1 1 d . . .
H9 H 0.2009 0.6414 0.1265 0.022 Uiso 1 1 calc R . .
O1 O 0.7770(2) 0.6399(2) 0.12014(13) 0.0440(6) Uani 1 1 d . . .
C8 C 0.4028(2) 0.6416(2) 0.10488(12) 0.0182(5) Uani 1 1 d . . .
C14 C -0.0059(3) 0.7680(2) 0.07926(14) 0.0268(6) Uani 1 1 d . . .
H14A H 0.0171 0.6913 0.0680 0.040 Uiso 1 1 calc R . .
H14B H -0.0948 0.8119 0.0670 0.040 Uiso 1 1 calc R . .
H14C H -0.0090 0.7596 0.1280 0.040 Uiso 1 1 calc R . .
C11 C 0.3194(3) 0.8431(2) 0.01273(12) 0.0207(5) Uani 1 1 d . . .
H11 H 0.2904 0.9135 -0.0179 0.025 Uiso 1 1 calc R . .
C13 C 0.5667(3) 0.8488(2) -0.02029(14) 0.0271(6) Uani 1 1 d . . .
H13A H 0.5333 0.9193 -0.0526 0.041 Uiso 1 1 calc R . .
H13B H 0.6318 0.7918 -0.0449 0.041 Uiso 1 1 calc R . .
H13C H 0.6114 0.8670 0.0111 0.041 Uiso 1 1 calc R . .
C7 C 0.6303(3) 0.4222(3) 0.23144(15) 0.0347(7) Uani 1 1 d . . .
C3 C 0.8023(3) 0.3741(3) 0.07836(15) 0.0318(6) Uani 1 1 d . . .
H3 H 0.8933 0.3916 0.0645 0.038 Uiso 1 1 calc R . .
C2 C 0.6899(3) 0.4247(2) 0.04278(14) 0.0282(6) Uani 1 1 d . . .
H2 H 0.6875 0.4842 -0.0002 0.034 Uiso 1 1 calc R . .
C6 C 0.7210(3) 0.5706(2) 0.12822(14) 0.0273(6) Uani 1 1 d . . .
C1 C 0.5848(3) 0.3722(3) 0.07813(16) 0.0351(7) Uani 1 1 d . . .
H1 H 0.4930 0.3904 0.0651 0.042 Uiso 1 1 calc R . .
C4 C 0.7639(3) 0.2938(3) 0.13526(17) 0.0399(8) Uani 1 1 d . . .
H4 H 0.8229 0.2438 0.1690 0.048 Uiso 1 1 calc R . .
O2 O 0.6326(3) 0.3965(3) 0.28810(12) 0.0623(8) Uani 1 1 d . . .
C5 C 0.6283(4) 0.2920(3) 0.13493(18) 0.0414(8) Uani 1 1 d . . .
H5 H 0.5744 0.2418 0.1688 0.050 Uiso 1 1 calc R . .
Fe3 Fe 0.35155(4) 0.79563(3) 0.468559(18) 0.02070(9) Uani 1 1 d . . .
O13 O 0.21180(19) 0.83440(15) 0.40965(9) 0.0253(4) Uani 1 1 d . . .
O14 O 0.24507(17) 1.00234(15) 0.34921(9) 0.0222(4) Uani 1 1 d . . .
O15 O -0.11685(19) 1.09384(17) 0.28199(10) 0.0289(4) Uani 1 1 d . . .
O12 O 0.5461(2) 0.9182(2) 0.37832(12) 0.0473(6) Uani 1 1 d . . .
C37 C 0.0377(3) 0.9547(2) 0.35136(12) 0.0219(5) Uani 1 1 d . . .
H37 H -0.0208 0.9042 0.3681 0.026 Uiso 1 1 calc R . .
C38 C 0.0001(3) 1.0567(2) 0.30667(13) 0.0224(5) Uani 1 1 d . . .
C36 C 0.1650(2) 0.9269(2) 0.37173(12) 0.0203(5) Uani 1 1 d . . .
C34 C 0.4370(3) 0.6603(3) 0.44390(14) 0.0355(7) Uani 1 1 d . . .
C29 C 0.1896(3) 0.7991(3) 0.55103(13) 0.0271(6) Uani 1 1 d . . .
H29 H 0.0967 0.7930 0.5502 0.033 Uiso 1 1 calc R . .
C30 C 0.3001(3) 0.7064(3) 0.56803(13) 0.0273(6) Uani 1 1 d . . .
H30 H 0.2992 0.6230 0.5817 0.033 Uiso 1 1 calc R . .
C35 C 0.4687(3) 0.8720(3) 0.41164(15) 0.0317(6) Uani 1 1 d . . .
C42 C -0.2089(3) 1.0188(3) 0.30278(15) 0.0301(6) Uani 1 1 d . . .
H42A H -0.1650 0.9462 0.2871 0.045 Uiso 1 1 calc R . .
H42B H -0.2917 1.0569 0.2830 0.045 Uiso 1 1 calc R . .
H42C H -0.2320 1.0028 0.3523 0.045 Uiso 1 1 calc R . .
O11 O 0.4946(3) 0.5734(2) 0.43057(13) 0.0594(8) Uani 1 1 d . . .
C33 C 0.2327(3) 0.9030(3) 0.53480(14) 0.0283(6) Uani 1 1 d . . .
H33 H 0.1752 0.9829 0.5217 0.034 Uiso 1 1 calc R . .
C39 C 0.0873(3) 1.1326(2) 0.28239(13) 0.0252(5) Uani 1 1 d . . .
H39 H 0.0614 1.2027 0.2510 0.030 Uiso 1 1 calc R . .
C40 C 0.2066(3) 1.1042(2) 0.30432(13) 0.0243(5) Uani 1 1 d . . .
C32 C 0.3705(3) 0.8733(3) 0.54332(14) 0.0300(6) Uani 1 1 d . . .
H32 H 0.4272 0.9290 0.5369 0.036 Uiso 1 1 calc R . .
C31 C 0.4145(3) 0.7521(3) 0.56235(14) 0.0307(6) Uani 1 1 d . . .
H31 H 0.5066 0.7069 0.5726 0.037 Uiso 1 1 calc R . .
C41 C 0.3119(3) 1.1703(3) 0.28540(16) 0.0319(6) Uani 1 1 d . . .
H41A H 0.2822 1.2414 0.2526 0.048 Uiso 1 1 calc R . .
H41B H 0.3972 1.1233 0.2651 0.048 Uiso 1 1 calc R . .
H41C H 0.3258 1.1899 0.3260 0.048 Uiso 1 1 calc R . .
Fe2 Fe 0.03147(4) 0.59120(3) 0.329256(19) 0.02265(9) Uani 1 1 d . . .
O9 O 0.24622(16) 0.74375(14) 0.25838(8) 0.0192(3) Uani 1 1 d . . .
O10 O 0.20465(17) 1.04249(16) 0.11652(9) 0.0249(4) Uani 1 1 d . . .
O8 O 0.03285(17) 0.74074(16) 0.26579(9) 0.0253(4) Uani 1 1 d . . .
C23 C 0.1018(2) 0.8961(2) 0.18998(12) 0.0181(5) Uani 1 1 d . . .
H23 H 0.0158 0.9306 0.1759 0.022 Uiso 1 1 calc R . .
C26 C 0.3522(2) 0.7952(2) 0.23108(12) 0.0203(5) Uani 1 1 d . . .
C25 C 0.3370(2) 0.8933(2) 0.18490(13) 0.0226(5) Uani 1 1 d . . .
H25 H 0.4109 0.9278 0.1666 0.027 Uiso 1 1 calc R . .
C24 C 0.2083(2) 0.9458(2) 0.16324(12) 0.0180(5) Uani 1 1 d . . .
C22 C 0.1224(2) 0.7927(2) 0.23875(12) 0.0187(5) Uani 1 1 d . . .
C27 C 0.4771(3) 0.7270(3) 0.25960(15) 0.0303(6) Uani 1 1 d . . .
H27A H 0.5530 0.7610 0.2360 0.046 Uiso 1 1 calc R . .
H27B H 0.4980 0.6472 0.2536 0.046 Uiso 1 1 calc R . .
H27C H 0.4626 0.7279 0.3080 0.046 Uiso 1 1 calc R . .
C20 C 0.1971(3) 0.5099(2) 0.29703(16) 0.0325(6) Uani 1 1 d . . .
O7 O 0.1341(3) 0.6143(2) 0.44450(12) 0.0502(7) Uani 1 1 d . . .
O6 O 0.2996(2) 0.4523(2) 0.28130(13) 0.0484(6) Uani 1 1 d . . .
C28 C 0.0785(3) 1.0987(2) 0.09115(15) 0.0311(6) Uani 1 1 d . . .
H28A H 0.0582 1.0483 0.0670 0.047 Uiso 1 1 calc R . .
H28B H 0.0864 1.1716 0.0600 0.047 Uiso 1 1 calc R . .
H28C H 0.0051 1.1143 0.1291 0.047 Uiso 1 1 calc R . .
C21 C 0.0960(3) 0.6123(3) 0.39761(16) 0.0330(7) Uani 1 1 d . . .
C15 C -0.1288(4) 0.5825(4) 0.28700(18) 0.0541(11) Uani 1 1 d . . .
H15 H -0.1427 0.6139 0.2388 0.065 Uiso 1 1 calc R . .
C17 C -0.0626(3) 0.4636(3) 0.3840(2) 0.0470(10) Uani 1 1 d . . .
H17 H -0.0242 0.3942 0.4175 0.056 Uiso 1 1 calc R . .
C18 C -0.1439(3) 0.5687(3) 0.39788(17) 0.0419(8) Uani 1 1 d . . .
H18 H -0.1704 0.5895 0.4436 0.050 Uiso 1 1 calc R . .
C19 C -0.1814(3) 0.6394(3) 0.3393(2) 0.0465(9) Uani 1 1 d . . .
H19 H -0.2391 0.7204 0.3354 0.056 Uiso 1 1 calc R . .
C16 C -0.0546(4) 0.4712(4) 0.3128(2) 0.0634(13) Uani 1 1 d . . .
H16 H -0.0083 0.4081 0.2869 0.076 Uiso 1 1 calc R . .
F12 F 0.79802(16) 1.00819(15) 0.13975(9) 0.0344(4) Uani 1 1 d . . .
F10 F 0.73818(18) 0.85177(15) 0.21071(9) 0.0370(4) Uani 1 1 d . . .
F11 F 0.65921(17) 0.92252(15) 0.11056(8) 0.0333(4) Uani 1 1 d . . .
F9 F 0.58169(17) 1.02421(16) 0.19490(10) 0.0408(4) Uani 1 1 d . . .
B3 B 0.6944(3) 0.9517(3) 0.16439(15) 0.0233(6) Uani 1 1 d . . .
F3 F 0.11708(18) 0.19705(19) 0.45063(12) 0.0530(5) Uani 1 1 d . . .
F1 F 0.2303(2) 0.32527(16) 0.45568(10) 0.0470(5) Uani 1 1 d . . .
F2 F 0.33678(17) 0.13559(17) 0.46156(12) 0.0493(5) Uani 1 1 d . . .
F4 F 0.1809(2) 0.19288(19) 0.54907(10) 0.0588(6) Uani 1 1 d . . .
B1 B 0.2156(3) 0.2136(3) 0.47952(17) 0.0300(7) Uani 1 1 d . . .
F6 F 0.0653(3) 0.3232(2) 0.15028(14) 0.0819(9) Uani 1 1 d . . .
F8 F 0.0826(3) 0.4696(3) 0.06325(13) 0.0916(11) Uani 1 1 d . . .
F7 F 0.2681(2) 0.3710(2) 0.10885(16) 0.0799(8) Uani 1 1 d . . .
F5 F 0.0972(3) 0.4850(3) 0.16382(17) 0.0942(10) Uani 1 1 d . . .
B2 B 0.1298(4) 0.4082(3) 0.12067(18) 0.0342(7) Uani 1 1 d . . .

loop_
_atom_site_aniso_label
_atom_site_aniso_U_11
_atom_site_aniso_U_22
_atom_site_aniso_U_33
_atom_site_aniso_U_23
_atom_site_aniso_U_13
_atom_site_aniso_U_12
Fe1 0.01644(17) 0.01966(18) 0.01769(18) -0.00038(13) -0.00441(13) -0.00303(13)
O4 0.0163(8) 0.0211(9) 0.0195(8) 0.0001(7) -0.0031(7) -0.0048(7)
O3 0.0176(8) 0.0217(9) 0.0211(9) 0.0008(7) -0.0020(7) -0.0035(7)
O5 0.0162(8) 0.0266(10) 0.0269(10) -0.0005(7) -0.0060(7) -0.0027(7)
C10 0.0172(11) 0.0208(12) 0.0192(12) -0.0067(9) -0.0036(9) -0.0019(9)
C12 0.0229(12) 0.0192(12) 0.0163(11) -0.0027(9) -0.0012(9) -0.0055(9)
C9 0.0163(11) 0.0215(12) 0.0174(11) -0.0043(9) 0.0001(9) -0.0052(9)
O1 0.0317(11) 0.0394(13) 0.0676(16) -0.0117(11) -0.0089(11) -0.0176(10)
C8 0.0195(11) 0.0192(12) 0.0160(11) -0.0047(9) -0.0014(9) -0.0053(9)
C14 0.0170(12) 0.0313(14) 0.0316(14) -0.0021(11) -0.0058(10) -0.0074(10)
C11 0.0236(12) 0.0182(12) 0.0184(12) -0.0008(9) -0.0040(10) -0.0042(10)
C13 0.0240(13) 0.0261(14) 0.0292(14) -0.0004(11) -0.0013(11) -0.0097(11)
C7 0.0314(15) 0.0421(17) 0.0255(15) -0.0005(12) -0.0099(12) -0.0027(13)
C3 0.0245(13) 0.0361(16) 0.0337(16) -0.0166(12) -0.0006(12) -0.0011(11)
C2 0.0341(15) 0.0292(14) 0.0210(13) -0.0095(11) -0.0046(11) -0.0037(11)
C6 0.0212(12) 0.0302(14) 0.0301(14) -0.0070(11) -0.0066(11) -0.0032(11)
C1 0.0292(15) 0.0395(17) 0.0444(18) -0.0226(14) -0.0077(13) -0.0071(12)
C4 0.0439(18) 0.0243(15) 0.0404(18) -0.0069(12) -0.0099(14) 0.0109(13)
O2 0.0657(17) 0.085(2) 0.0242(12) 0.0058(12) -0.0176(12) -0.0068(15)
C5 0.052(2) 0.0221(14) 0.0482(19) -0.0082(13) 0.0032(16) -0.0136(13)
Fe3 0.01809(17) 0.02345(19) 0.01949(18) -0.00048(14) -0.00430(14) -0.00589(14)
O13 0.0298(10) 0.0217(9) 0.0268(10) 0.0020(7) -0.0136(8) -0.0093(7)
O14 0.0212(9) 0.0210(9) 0.0246(9) -0.0019(7) -0.0055(7) -0.0065(7)
O15 0.0257(9) 0.0307(10) 0.0308(10) -0.0026(8) -0.0120(8) -0.0053(8)
O12 0.0311(11) 0.0674(17) 0.0388(13) 0.0089(11) -0.0030(10) -0.0237(11)
C37 0.0233(12) 0.0243(13) 0.0197(12) -0.0034(10) -0.0049(10) -0.0082(10)
C38 0.0224(12) 0.0247(13) 0.0207(12) -0.0079(10) -0.0066(10) -0.0014(10)
C36 0.0225(12) 0.0225(12) 0.0169(11) -0.0044(9) -0.0021(9) -0.0078(10)
C34 0.0403(16) 0.0341(16) 0.0221(14) 0.0006(12) -0.0047(12) 0.0005(13)
C29 0.0210(12) 0.0387(16) 0.0221(13) -0.0055(11) -0.0005(10) -0.0108(11)
C30 0.0272(13) 0.0354(15) 0.0190(12) 0.0005(11) -0.0017(10) -0.0138(11)
C35 0.0225(13) 0.0424(17) 0.0273(14) 0.0015(12) -0.0061(11) -0.0095(12)
C42 0.0237(13) 0.0400(16) 0.0307(15) -0.0077(12) -0.0095(11) -0.0097(12)
O11 0.0843(19) 0.0329(13) 0.0378(13) -0.0051(10) -0.0046(13) 0.0148(13)
C33 0.0267(13) 0.0322(15) 0.0266(14) -0.0104(11) -0.0018(11) -0.0063(11)
C39 0.0304(14) 0.0201(12) 0.0236(13) -0.0016(10) -0.0061(11) -0.0054(10)
C40 0.0285(13) 0.0206(12) 0.0219(13) -0.0042(10) 0.0004(10) -0.0067(10)
C32 0.0286(14) 0.0416(16) 0.0263(14) -0.0092(12) -0.0037(11) -0.0174(12)
C31 0.0255(13) 0.0462(17) 0.0206(13) 0.0000(12) -0.0070(11) -0.0126(12)
C41 0.0287(14) 0.0278(14) 0.0371(16) -0.0020(12) -0.0009(12) -0.0113(12)
Fe2 0.02047(18) 0.02241(19) 0.02482(19) 0.00354(14) -0.00542(15) -0.01069(14)
O9 0.0164(8) 0.0207(9) 0.0179(8) 0.0001(7) -0.0019(7) -0.0050(7)
O10 0.0209(9) 0.0228(9) 0.0265(10) 0.0058(7) -0.0041(7) -0.0078(7)
O8 0.0182(8) 0.0251(10) 0.0295(10) 0.0039(7) -0.0039(7) -0.0090(7)
C23 0.0156(11) 0.0187(11) 0.0178(11) -0.0026(9) -0.0019(9) -0.0025(9)
C26 0.0161(11) 0.0261(13) 0.0203(12) -0.0028(10) -0.0041(9) -0.0085(10)
C25 0.0180(11) 0.0259(13) 0.0246(13) -0.0020(10) -0.0027(10) -0.0101(10)
C24 0.0201(11) 0.0176(11) 0.0157(11) -0.0029(9) -0.0009(9) -0.0057(9)
C22 0.0172(11) 0.0201(12) 0.0183(12) -0.0039(9) -0.0026(9) -0.0043(9)
C27 0.0211(13) 0.0362(16) 0.0317(15) 0.0043(12) -0.0115(11) -0.0079(11)
C20 0.0276(14) 0.0249(14) 0.0407(17) 0.0054(12) -0.0039(12) -0.0115(12)
O7 0.0729(17) 0.0462(14) 0.0464(14) 0.0112(11) -0.0339(13) -0.0367(13)
O6 0.0306(12) 0.0331(12) 0.0648(16) 0.0042(11) 0.0042(11) -0.0035(10)
C28 0.0244(13) 0.0255(14) 0.0356(16) 0.0082(11) -0.0083(12) -0.0042(11)
C21 0.0365(15) 0.0285(15) 0.0370(16) 0.0080(12) -0.0139(13) -0.0190(12)
C15 0.054(2) 0.086(3) 0.0370(19) 0.0141(19) -0.0186(17) -0.053(2)
C17 0.0337(16) 0.0375(18) 0.065(2) 0.0268(16) -0.0192(16) -0.0240(14)
C18 0.0340(16) 0.059(2) 0.0405(18) -0.0112(15) 0.0061(14) -0.0311(16)
C19 0.0202(14) 0.0384(18) 0.074(3) 0.0074(17) -0.0075(15) -0.0136(13)
C16 0.045(2) 0.070(3) 0.100(3) -0.061(3) 0.031(2) -0.045(2)
F12 0.0236(8) 0.0371(9) 0.0423(10) 0.0023(7) -0.0074(7) -0.0146(7)
F10 0.0432(10) 0.0323(9) 0.0362(9) 0.0089(7) -0.0199(8) -0.0139(8)
F11 0.0339(9) 0.0399(10) 0.0300(9) -0.0080(7) -0.0126(7) -0.0088(7)
F9 0.0245(8) 0.0457(11) 0.0522(11) -0.0217(9) 0.0000(8) -0.0034(7)
B3 0.0197(13) 0.0232(14) 0.0268(15) -0.0018(11) -0.0064(11) -0.0059(11)
F3 0.0292(10) 0.0610(13) 0.0776(15) -0.0191(11) -0.0230(10) -0.0092(9)
F1 0.0515(12) 0.0346(10) 0.0523(12) 0.0054(8) -0.0113(10) -0.0166(9)
F2 0.0221(9) 0.0471(12) 0.0765(15) -0.0123(10) -0.0092(9) -0.0046(8)
F4 0.0802(16) 0.0562(13) 0.0371(11) 0.0005(9) -0.0005(11) -0.0279(12)
B1 0.0236(15) 0.0317(17) 0.0346(17) -0.0033(13) -0.0056(13) -0.0089(13)
F6 0.114(2) 0.0590(15) 0.0918(19) 0.0424(13) -0.0648(17) -0.0627(15)
F8 0.0691(17) 0.136(3) 0.0632(16) 0.0455(16) -0.0300(13) -0.0572(17)
F7 0.0383(12) 0.0840(19) 0.120(2) -0.0403(17) -0.0242(14) 0.0073(12)
F5 0.087(2) 0.107(2) 0.108(2) -0.0626(19) 0.0310(18) -0.0529(18)
B2 0.0343(17) 0.0332(18) 0.0351(18) 0.0016(14) -0.0093(14) -0.0129(14)

loop_
_geom_bond_atom_site_label_1
_geom_bond_atom_site_label_2
_geom_bond_distance
_geom_bond_site_symmetry_2
_geom_bond_publ_flag
Fe1 C7 1.789(3) . ?
Fe1 C6 1.796(3) . ?
Fe1 O3 1.9797(17) . ?
Fe1 C4 2.064(3) . ?
Fe1 C3 2.072(3) . ?
Fe1 C2 2.091(3) . ?
Fe1 C5 2.100(3) . ?
Fe1 C1 2.110(3) . ?
O4 C8 1.363(3) . ?
O4 C12 1.377(3) . ?
O3 C8 1.249(3) . ?
O5 C10 1.332(3) . ?
O5 C14 1.452(3) . ?
C10 C9 1.369(3) . ?
C10 C11 1.427(3) . ?
C12 C11 1.339(3) . ?
C12 C13 1.484(3) . ?
C9 C8 1.403(3) . ?
C9 H9 0.9500 . ?
O1 C6 1.132(3) . ?
C14 H14A 0.9800 . ?
C14 H14B 0.9800 . ?
C14 H14C 0.9800 . ?
C11 H11 0.9500 . ?
C13 H13A 0.9800 . ?
C13 H13B 0.9800 . ?
C13 H13C 0.9800 . ?
C7 O2 1.137(4) . ?
C3 C4 1.400(4) . ?
C3 C2 1.426(4) . ?
C3 H3 1.0000 . ?
C2 C1 1.406(4) . ?
C2 H2 1.0000 . ?
C1 C5 1.398(5) . ?
C1 H1 1.0000 . ?
C4 C5 1.425(5) . ?
C4 H4 1.0000 . ?
C5 H5 1.0000 . ?
Fe3 C34 1.790(3) . ?
Fe3 C35 1.801(3) . ?
Fe3 O13 1.9828(18) . ?
Fe3 C31 2.076(3) . ?
Fe3 C32 2.083(3) . ?
Fe3 C33 2.089(3) . ?
Fe3 C30 2.107(3) . ?
Fe3 C29 2.114(3) . ?
O13 C36 1.246(3) . ?
O14 C36 1.359(3) . ?
O14 C40 1.374(3) . ?
O15 C38 1.339(3) . ?
O15 C42 1.450(3) . ?
O12 C35 1.130(3) . ?
C37 C38 1.372(3) . ?
C37 C36 1.404(3) . ?
C37 H37 0.9500 . ?
C38 C39 1.421(4) . ?
C34 O11 1.134(4) . ?
C29 C30 1.404(4) . ?
C29 C33 1.420(4) . ?
C29 H29 1.0000 . ?
C30 C31 1.435(4) . ?
C30 H30 1.0000 . ?
C42 H42A 0.9800 . ?
C42 H42B 0.9800 . ?
C42 H42C 0.9800 . ?
C33 C32 1.416(4) . ?
C33 H33 1.0000 . ?
C39 C40 1.340(4) . ?
C39 H39 0.9500 . ?
C40 C41 1.484(4) . ?
C32 C31 1.410(4) . ?
C32 H32 1.0000 . ?
C31 H31 1.0000 . ?
C41 H41A 0.9800 . ?
C41 H41B 0.9800 . ?
C41 H41C 0.9800 . ?
Fe2 C21 1.797(3) . ?
Fe2 C20 1.803(3) . ?
Fe2 O8 1.9801(18) . ?
Fe2 C17 2.059(3) . ?
Fe2 C16 2.073(3) . ?
Fe2 C18 2.093(3) . ?
Fe2 C15 2.093(3) . ?
Fe2 C19 2.103(3) . ?
O9 C22 1.362(3) . ?
O9 C26 1.378(3) . ?
O10 C24 1.330(3) . ?
O10 C28 1.443(3) . ?
O8 C22 1.239(3) . ?
C23 C24 1.368(3) . ?
C23 C22 1.408(3) . ?
C23 H23 0.9500 . ?
C26 C25 1.333(3) . ?
C26 C27 1.486(3) . ?
C25 C24 1.428(3) . ?
C25 H25 0.9500 . ?
C27 H27A 0.9800 . ?
C27 H27B 0.9800 . ?
C27 H27C 0.9800 . ?
C20 O6 1.128(4) . ?
O7 C21 1.135(4) . ?
C28 H28A 0.9800 . ?
C28 H28B 0.9800 . ?
C28 H28C 0.9800 . ?
C15 C19 1.362(6) . ?
C15 C16 1.403(6) . ?
C15 H15 1.0000 . ?
C17 C18 1.387(5) . ?
C17 C16 1.435(6) . ?
C17 H17 1.0000 . ?
C18 C19 1.364(5) . ?
C18 H18 1.0000 . ?
C19 H19 1.0000 . ?
C16 H16 1.0000 . ?
F12 B3 1.390(3) . ?
F10 B3 1.386(3) . ?
F11 B3 1.402(3) . ?
F9 B3 1.386(3) . ?
F3 B1 1.384(4) . ?
F1 B1 1.385(4) . ?
F2 B1 1.387(4) . ?
F4 B1 1.377(4) . ?
F6 B2 1.356(4) . ?
F8 B2 1.347(4) . ?
F7 B2 1.365(4) . ?
F5 B2 1.382(5) . ?
